data_4081652
loop_
_publ_author_name
'Baldridge, Kim K.'
'Bunker, Kevin D.'
'V\'elez, Carmen L.'
'Holland, Ryan L.'
'Rheingold, Arnold L.'
'Moore, Curtis E.'
'O&#x2019;Connor, Joseph M.'

_publ_section_title
;
 Structural Characterization of (C5H5)Co(PPh3)(\h2-alkyne) and
 (C5H5)Co(\h2-alkyne) Complexes of Highly Polarized Alkynes
;
_journal_issue 19
_journal_name_full Organometallics
_journal_page_first 5473
_journal_paper_doi 10.1021/om400749g
_journal_volume 32
_journal_year 2013
_chemical_formula_moiety 'C41 H48 Co O2 P S Si'
_chemical_formula_sum 'C41 H48 Co O2 P S Si'
_chemical_formula_weight 722.84
_chemical_name_systematic
; 
  Olex2 1.2-beta 
  (compiled Apr 23 2013 17:59:47, GUI svn.r4466) 
;
_space_group_crystal_system triclinic
_space_group_IT_number 2
_space_group_name_Hall '-P 1'
_space_group_name_H-M_alt 'P -1'
_symmetry_space_group_name_Hall '-P 1'
_symmetry_space_group_name_H-M 'P -1'
_atom_sites_solution_hydrogens geom
_atom_sites_solution_primary direct
_atom_sites_solution_secondary difmap
_audit_creation_date 2013-07-15
_audit_creation_method
; 
  Olex2 1.2-beta 
  (compiled Apr 23 2013 17:59:47, GUI svn.r4466) 
;
_cell_angle_alpha 93.231(2)
_cell_angle_beta 92.647(2)
_cell_angle_gamma 92.913(2)
_cell_formula_units_Z 2
_cell_length_a 10.5763(16)
_cell_length_b 10.6836(16)
_cell_length_c 16.640(3)
_cell_measurement_reflns_used 9912
_cell_measurement_temperature 100
_cell_measurement_theta_max 27.61
_cell_measurement_theta_min 2.32
_cell_volume 1872.5(5)
_computing_cell_refinement 'SAINT v7.53A (Bruker, 2008)'
_computing_data_collection 'APEX2 (Bruker, 2008)'
_computing_data_reduction 'SAINT v7.53A (Bruker, 2008)'
_computing_molecular_graphics
; 
O. V. Dolomanov, L. J. Bourhis, R. J. Gildea, J. A. K. Howard and H. Puschmann, 
OLEX2: a complete structure solution, refinement and analysis program. 
J. Appl. Cryst. (2009). 42, 339-341. 
;
_computing_publication_material
; 
O. V. Dolomanov, L. J. Bourhis, R. J. Gildea, J. A. K. Howard and H. Puschmann, 
OLEX2: a complete structure solution, refinement and analysis program. 
J. Appl. Cryst. (2009). 42, 339-341. 
;
_computing_structure_refinement
; 
XL, G.M. Sheldrick, Acta Cryst. 
(2008). A64, 112-122 
;
_computing_structure_solution
; 
XS, G.M. Sheldrick, Acta Cryst. 
(2008). A64, 112-122 
;
_diffrn_ambient_temperature 100.0
_diffrn_detector 'Bruker APEX CCD'
_diffrn_detector_area_resol_mean 8.0
_diffrn_detector_type 'CCD Area Detector'
_diffrn_measured_fraction_theta_full 0.980
_diffrn_measured_fraction_theta_max 0.910
_diffrn_measurement_device 'Siemens P4 Four-Circle Diffractometer'
_diffrn_measurement_device_type 'Bruker APEX-II CCD'
_diffrn_measurement_method '\f and \w scans'
_diffrn_radiation_monochromator graphite
_diffrn_radiation_probe x-ray
_diffrn_radiation_type MoK\a
_diffrn_radiation_wavelength 0.71073
_diffrn_radiation_xray_symbol K-L~3~
_diffrn_reflns_av_R_equivalents 0.0429
_diffrn_reflns_av_unetI/netI 0.0636
_diffrn_reflns_Laue_measured_fraction_full 0.980
_diffrn_reflns_Laue_measured_fraction_max 0.910
_diffrn_reflns_limit_h_max 14
_diffrn_reflns_limit_h_min -13
_diffrn_reflns_limit_k_max 6
_diffrn_reflns_limit_k_min -14
_diffrn_reflns_limit_l_max 22
_diffrn_reflns_limit_l_min -21
_diffrn_reflns_number 14397
_diffrn_reflns_point_group_measured_fraction_full 0.980
_diffrn_reflns_point_group_measured_fraction_max 0.910
_diffrn_reflns_theta_full 25.000
_diffrn_reflns_theta_max 28.132
_diffrn_reflns_theta_min 1.912
_diffrn_source 'sealed tube'
_diffrn_source_type fine-focus
_diffrn_standards_number 0
_exptl_absorpt_coefficient_mu 0.623
_exptl_absorpt_correction_T_max 0.7534
_exptl_absorpt_correction_T_min 0.6351
_exptl_absorpt_correction_type multi-scan
_exptl_absorpt_process_details SADABS
_exptl_crystal_colour Orange
_exptl_crystal_colour_primary orange
_exptl_crystal_density_diffrn 1.282
_exptl_crystal_density_method 'not measured'
_exptl_crystal_description Plate
_exptl_crystal_F_000 764
_exptl_crystal_size_max 0.213
_exptl_crystal_size_mid 0.209
_exptl_crystal_size_min 0.081
_refine_diff_density_max 0.532
_refine_diff_density_min -0.499
_refine_diff_density_rms 0.079
_refine_ls_extinction_method none
_refine_ls_goodness_of_fit_ref 1.035
_refine_ls_hydrogen_treatment constr
_refine_ls_matrix_type full
_refine_ls_number_parameters 431
_refine_ls_number_reflns 8314
_refine_ls_number_restraints 0
_refine_ls_restrained_S_all 1.035
_refine_ls_R_factor_all 0.0476
_refine_ls_R_factor_gt 0.0409
_refine_ls_shift/su_max 0.000
_refine_ls_shift/su_mean 0.000
_refine_ls_structure_factor_coef Fsqd
_refine_ls_weighting_details
; 
 w=1/[\s^2^(Fo^2^)+(0.0552P)^2^+0.6732P] 
 where P=(Fo^2^+2Fc^2^)/3 
;
_refine_ls_weighting_scheme calc
_refine_ls_wR_factor_gt 0.1098
_refine_ls_wR_factor_ref 0.1163
_reflns_Friedel_coverage 0.000
_reflns_number_gt 7233
_reflns_number_total 8314
_reflns_threshold_expression 'I > 2\s(I)'
_cod_data_source_file om400749g_si_001.cif
_cod_data_source_block CLV276_34
_cod_depositor_comments
;
The following automatic conversions were performed:

'_diffrn_radiation_probe' value 'X-ray' changed to 'x-ray' according
to /home/saulius/struct/CIF-dictionaries/cif_core.dic dictionary
named 'cif_core.dic' version 2.4.2 from
2011-04-26.

'_exptl_crystal_colour_primary' value 'Orange' changed
to 'orange' according to
/home/saulius/struct/CIF-dictionaries/cif_core.dic dictionary named
'cif_core.dic' version 2.4.2 from 2011-04-26.

Automatic conversion script
Id: cif_fix_values 1891 2012-01-12 08:04:46Z andrius 
;
_cod_database_code 4081652
_olex2_refinement_description
; 
1. Fixed Uiso 
 At 1.2 times of: 
  All C(H) groups 
 At 1.5 times of: 
  All C(H,H,H) groups 
2.a Ternary CH refined with riding coordinates: 
 C10(H10), C11(H11), C12(H12) 
2.b Aromatic/amide H refined with riding coordinates: 
 C4(H4), C5(H5), C7(H7), C8(H8), C19(H19), C23(H23), C22(H22), C21(H21), 
 C20(H20), C25(H25), C26(H26), C27(H27), C28(H28), C29(H29), C31(H31), C32(H32), 
  C33(H33), C34(H34), C35(H35), C37(H37), C38(H38), C39(H39), C40(H40), C41(H41) 
2.c Idealised Me refined as rotating group: 
 C9(H9A,H9B,H9C), C13(H13A,H13B,H13C), C14(H14A,H14B,H14C), C16(H16A,H16B, 
 H16C), C15(H15A,H15B,H15C), C17(H17A,H17B,H17C), C18(H18A,H18B,H18C) 
;
_shelx_estimated_absorpt_t_max 0.951
_shelx_estimated_absorpt_t_min 0.879
_shelx_space_group_comment
; 
The symmetry employed for this shelxl refinement is uniquely defined 
by the following loop, which should always be used as a source of 
symmetry information in preference to the above space-group names. 
They are only intended as comments. 
;
_shelxl_version_number 2013-2

loop_
_space_group_symop_operation_xyz
'x, y, z'
'-x, -y, -z'

loop_
_atom_site_label
_atom_site_type_symbol
_atom_site_fract_x
_atom_site_fract_y
_atom_site_fract_z
_atom_site_U_iso_or_equiv
_atom_site_adp_type
_atom_site_occupancy
_atom_site_site_symmetry_order
_atom_site_calc_flag
_atom_site_refinement_flags_posn
_atom_site_refinement_flags_adp
Co1 Co 0.61957(2) 0.10340(2) 0.24933(2) 0.01233(8) Uani 1 1 d . .
S1 S 0.79052(4) 0.25579(4) 0.40329(3) 0.01410(11) Uani 1 1 d . .
P1 P 0.68418(5) -0.08431(4) 0.26214(3) 0.01269(11) Uani 1 1 d . .
Si1 Si 0.88192(5) 0.25946(5) 0.15028(3) 0.01285(12) Uani 1 1 d . .
O1 O 0.79979(14) 0.15646(13) 0.45835(8) 0.0196(3) Uani 1 1 d . .
O2 O 0.69473(13) 0.34578(13) 0.41656(9) 0.0197(3) Uani 1 1 d . .
C1 C 0.76299(18) 0.19015(16) 0.30620(12) 0.0132(4) Uani 1 1 d . .
C2 C 0.79039(17) 0.19149(17) 0.23223(12) 0.0136(4) Uani 1 1 d . .
C3 C 0.93855(19) 0.33860(18) 0.40382(11) 0.0155(4) Uani 1 1 d . .
C4 C 0.9437(2) 0.46721(18) 0.39417(12) 0.0185(4) Uani 1 1 d . .
H4 H 0.8680 0.5114 0.3922 0.022 Uiso 1 1 calc R U
C5 C 1.0601(2) 0.53027(19) 0.38737(13) 0.0220(4) Uani 1 1 d . .
H5 H 1.0640 0.6183 0.3817 0.026 Uiso 1 1 calc R U
C6 C 1.1718(2) 0.4660(2) 0.38880(13) 0.0222(4) Uani 1 1 d . .
C7 C 1.1649(2) 0.3378(2) 0.40116(13) 0.0226(4) Uani 1 1 d . .
H7 H 1.2406 0.2938 0.4044 0.027 Uiso 1 1 calc R U
C8 C 1.0489(2) 0.27353(19) 0.40874(12) 0.0196(4) Uani 1 1 d . .
H8 H 1.0451 0.1862 0.4172 0.024 Uiso 1 1 calc R U
C9 C 1.2971(2) 0.5344(2) 0.37702(16) 0.0337(6) Uani 1 1 d . .
H9A H 1.2976 0.5643 0.3224 0.050 Uiso 1 1 calc R U
H9B H 1.3658 0.4773 0.3846 0.050 Uiso 1 1 calc R U
H9C H 1.3096 0.6062 0.4164 0.050 Uiso 1 1 calc R U
C10 C 0.87569(19) 0.14196(18) 0.06056(12) 0.0168(4) Uani 1 1 d . .
H10 H 0.8905 0.0583 0.0824 0.020 Uiso 1 1 calc R U
C11 C 0.79740(19) 0.40554(18) 0.12534(12) 0.0166(4) Uani 1 1 d . .
H11 H 0.7067 0.3778 0.1124 0.020 Uiso 1 1 calc R U
C12 C 1.04884(18) 0.29310(18) 0.19513(12) 0.0170(4) Uani 1 1 d . .
H12 H 1.0396 0.3342 0.2499 0.020 Uiso 1 1 calc R U
C13 C 0.7453(2) 0.1293(2) 0.01497(13) 0.0235(4) Uani 1 1 d . .
H13A H 0.7303 0.2067 -0.0121 0.035 Uiso 1 1 calc R U
H13B H 0.6791 0.1146 0.0532 0.035 Uiso 1 1 calc R U
H13C H 0.7435 0.0585 -0.0252 0.035 Uiso 1 1 calc R U
C14 C 0.9790(2) 0.1656(2) 0.00016(13) 0.0235(4) Uani 1 1 d . .
H14A H 0.9684 0.1022 -0.0449 0.035 Uiso 1 1 calc R U
H14B H 1.0628 0.1603 0.0272 0.035 Uiso 1 1 calc R U
H14C H 0.9717 0.2493 -0.0202 0.035 Uiso 1 1 calc R U
C16 C 0.8435(2) 0.4722(2) 0.05143(14) 0.0264(5) Uani 1 1 d . .
H16A H 0.7900 0.5423 0.0410 0.040 Uiso 1 1 calc R U
H16B H 0.8384 0.4126 0.0043 0.040 Uiso 1 1 calc R U
H16C H 0.9316 0.5042 0.0620 0.040 Uiso 1 1 calc R U
C15 C 0.7981(2) 0.49888(19) 0.19870(13) 0.0250(5) Uani 1 1 d . .
H15A H 0.8858 0.5258 0.2155 0.038 Uiso 1 1 calc R U
H15B H 0.7575 0.4585 0.2430 0.038 Uiso 1 1 calc R U
H15C H 0.7515 0.5721 0.1845 0.038 Uiso 1 1 calc R U
C17 C 1.1122(2) 0.1692(2) 0.20905(14) 0.0229(4) Uani 1 1 d . .
H17A H 1.1289 0.1274 0.1570 0.034 Uiso 1 1 calc R U
H17B H 1.0559 0.1145 0.2385 0.034 Uiso 1 1 calc R U
H17C H 1.1924 0.1868 0.2406 0.034 Uiso 1 1 calc R U
C18 C 1.1369(2) 0.3828(2) 0.15138(14) 0.0261(5) Uani 1 1 d . .
H18A H 1.2211 0.3891 0.1789 0.039 Uiso 1 1 calc R U
H18B H 1.1020 0.4661 0.1518 0.039 Uiso 1 1 calc R U
H18C H 1.1437 0.3505 0.0955 0.039 Uiso 1 1 calc R U
C19 C 0.49478(19) 0.25028(19) 0.25654(13) 0.0208(4) Uani 1 1 d . .
H19 H 0.5167 0.3324 0.2796 0.025 Uiso 1 1 calc R U
C23 C 0.50479(19) 0.2096(2) 0.17428(13) 0.0209(4) Uani 1 1 d . .
H23 H 0.5332 0.2604 0.1330 0.025 Uiso 1 1 calc R U
C22 C 0.46550(19) 0.0813(2) 0.16427(13) 0.0201(4) Uani 1 1 d . .
H22 H 0.4623 0.0304 0.1154 0.024 Uiso 1 1 calc R U
C21 C 0.43128(18) 0.0423(2) 0.24175(13) 0.0200(4) Uani 1 1 d . .
H21 H 0.4031 -0.0402 0.2535 0.024 Uiso 1 1 calc R U
C20 C 0.44666(19) 0.1479(2) 0.29819(13) 0.0207(4) Uani 1 1 d . .
H20 H 0.4280 0.1493 0.3535 0.025 Uiso 1 1 calc R U
C24 C 0.63092(18) -0.16704(17) 0.34922(11) 0.0147(4) Uani 1 1 d . .
C25 C 0.54656(19) -0.11332(18) 0.40100(12) 0.0172(4) Uani 1 1 d . .
H25 H 0.5186 -0.0318 0.3925 0.021 Uiso 1 1 calc R U
C26 C 0.5027(2) -0.17871(19) 0.46545(12) 0.0200(4) Uani 1 1 d . .
H26 H 0.4441 -0.1421 0.5001 0.024 Uiso 1 1 calc R U
C27 C 0.54451(19) -0.29673(18) 0.47886(12) 0.0181(4) Uani 1 1 d . .
H27 H 0.5147 -0.3410 0.5228 0.022 Uiso 1 1 calc R U
C28 C 0.63023(19) -0.35063(18) 0.42799(12) 0.0184(4) Uani 1 1 d . .
H28 H 0.6592 -0.4316 0.4372 0.022 Uiso 1 1 calc R U
C29 C 0.67332(19) -0.28574(18) 0.36369(12) 0.0167(4) Uani 1 1 d . .
H29 H 0.7322 -0.3225 0.3292 0.020 Uiso 1 1 calc R U
C30 C 0.85461(18) -0.10925(17) 0.27260(12) 0.0147(4) Uani 1 1 d . .
C31 C 0.91465(19) -0.07293(18) 0.34777(12) 0.0187(4) Uani 1 1 d . .
H31 H 0.8677 -0.0345 0.3889 0.022 Uiso 1 1 calc R U
C32 C 1.0427(2) -0.09276(19) 0.36269(13) 0.0212(4) Uani 1 1 d . .
H32 H 1.0825 -0.0689 0.4140 0.025 Uiso 1 1 calc R U
C33 C 1.1122(2) -0.1476(2) 0.30235(14) 0.0235(5) Uani 1 1 d . .
H33 H 1.1995 -0.1608 0.3123 0.028 Uiso 1 1 calc R U
C34 C 1.0539(2) -0.1828(2) 0.22786(14) 0.0249(5) Uani 1 1 d . .
H34 H 1.1017 -0.2196 0.1866 0.030 Uiso 1 1 calc R U
C35 C 0.9254(2) -0.16456(19) 0.21278(13) 0.0200(4) Uani 1 1 d . .
H35 H 0.8860 -0.1899 0.1616 0.024 Uiso 1 1 calc R U
C36 C 0.62216(19) -0.19022(18) 0.17676(12) 0.0165(4) Uani 1 1 d . .
C37 C 0.5295(2) -0.28583(19) 0.18448(13) 0.0219(4) Uani 1 1 d . .
H37 H 0.5009 -0.3025 0.2363 0.026 Uiso 1 1 calc R U
C38 C 0.4786(2) -0.3572(2) 0.11698(14) 0.0276(5) Uani 1 1 d . .
H38 H 0.4146 -0.4213 0.1229 0.033 Uiso 1 1 calc R U
C39 C 0.5209(2) -0.3351(2) 0.04108(14) 0.0279(5) Uani 1 1 d . .
H39 H 0.4871 -0.3849 -0.0048 0.033 Uiso 1 1 calc R U
C40 C 0.6126(2) -0.2401(2) 0.03241(13) 0.0239(5) Uani 1 1 d . .
H40 H 0.6421 -0.2250 -0.0194 0.029 Uiso 1 1 calc R U
C41 C 0.6615(2) -0.16694(19) 0.09957(12) 0.0199(4) Uani 1 1 d . .
H41 H 0.7224 -0.1003 0.0930 0.024 Uiso 1 1 calc R U

loop_
_atom_site_aniso_label
_atom_site_aniso_U_11
_atom_site_aniso_U_22
_atom_site_aniso_U_33
_atom_site_aniso_U_23
_atom_site_aniso_U_13
_atom_site_aniso_U_12
Co1 0.01117(14) 0.01330(14) 0.01280(15) 0.00254(9) 0.00057(10) 0.00149(9)
S1 0.0153(2) 0.0156(2) 0.0117(2) 0.00128(16) 0.00275(17) 0.00035(17)
P1 0.0133(2) 0.0125(2) 0.0125(2) 0.00167(17) 0.00172(18) 0.00081(17)
Si1 0.0142(3) 0.0133(2) 0.0117(3) 0.00308(18) 0.00316(19) 0.00224(19)
O1 0.0243(8) 0.0215(7) 0.0135(7) 0.0060(5) 0.0022(6) -0.0010(6)
O2 0.0179(7) 0.0213(7) 0.0203(7) -0.0017(6) 0.0062(6) 0.0020(6)
C1 0.0131(9) 0.0113(8) 0.0156(9) 0.0027(7) 0.0003(7) 0.0012(7)
C2 0.0109(9) 0.0128(8) 0.0176(10) 0.0037(7) 0.0014(7) 0.0028(6)
C3 0.0178(10) 0.0177(9) 0.0106(9) 0.0000(7) 0.0009(7) -0.0021(7)
C4 0.0190(10) 0.0205(10) 0.0163(10) 0.0002(7) 0.0036(8) 0.0018(8)
C5 0.0267(11) 0.0191(9) 0.0197(11) 0.0003(8) 0.0011(8) -0.0034(8)
C6 0.0203(11) 0.0279(11) 0.0172(10) -0.0008(8) -0.0019(8) -0.0061(8)
C7 0.0176(10) 0.0276(11) 0.0220(11) -0.0015(8) -0.0038(8) 0.0018(8)
C8 0.0202(10) 0.0207(10) 0.0173(10) -0.0011(7) -0.0028(8) 0.0016(8)
C9 0.0245(12) 0.0392(13) 0.0357(14) 0.0007(10) 0.0016(10) -0.0126(10)
C10 0.0199(10) 0.0176(9) 0.0139(9) 0.0032(7) 0.0037(7) 0.0043(7)
C11 0.0191(10) 0.0164(9) 0.0154(10) 0.0049(7) 0.0040(7) 0.0044(7)
C12 0.0129(9) 0.0191(9) 0.0193(10) 0.0039(7) 0.0017(7) 0.0002(7)
C13 0.0244(11) 0.0269(11) 0.0187(11) -0.0005(8) -0.0020(8) 0.0019(8)
C14 0.0287(12) 0.0245(10) 0.0186(11) 0.0022(8) 0.0100(9) 0.0051(9)
C16 0.0330(12) 0.0239(11) 0.0249(12) 0.0132(9) 0.0090(9) 0.0085(9)
C15 0.0348(13) 0.0183(10) 0.0232(11) 0.0015(8) 0.0047(9) 0.0098(9)
C17 0.0175(10) 0.0262(11) 0.0257(11) 0.0054(8) 0.0011(8) 0.0053(8)
C18 0.0183(11) 0.0300(11) 0.0305(12) 0.0093(9) 0.0048(9) -0.0050(9)
C19 0.0153(10) 0.0187(10) 0.0289(12) 0.0013(8) -0.0019(8) 0.0073(7)
C23 0.0152(10) 0.0258(10) 0.0227(11) 0.0104(8) -0.0029(8) 0.0047(8)
C22 0.0141(10) 0.0266(10) 0.0192(10) 0.0012(8) -0.0041(8) 0.0023(8)
C21 0.0105(9) 0.0248(10) 0.0252(11) 0.0048(8) 0.0012(8) 0.0010(7)
C20 0.0146(10) 0.0275(11) 0.0213(11) 0.0038(8) 0.0030(8) 0.0088(8)
C24 0.0153(9) 0.0161(9) 0.0125(9) 0.0024(7) -0.0001(7) -0.0022(7)
C25 0.0193(10) 0.0154(9) 0.0173(10) 0.0019(7) 0.0031(8) 0.0027(7)
C26 0.0196(10) 0.0226(10) 0.0182(10) 0.0017(8) 0.0041(8) 0.0023(8)
C27 0.0179(10) 0.0201(9) 0.0165(10) 0.0051(7) 0.0026(8) -0.0026(7)
C28 0.0206(10) 0.0153(9) 0.0199(10) 0.0041(7) 0.0013(8) 0.0029(7)
C29 0.0176(10) 0.0174(9) 0.0157(10) 0.0020(7) 0.0043(7) 0.0022(7)
C30 0.0144(9) 0.0136(8) 0.0169(10) 0.0051(7) 0.0018(7) 0.0018(7)
C31 0.0186(10) 0.0182(9) 0.0195(10) 0.0044(7) 0.0008(8) 0.0002(7)
C32 0.0206(10) 0.0205(10) 0.0223(11) 0.0057(8) -0.0038(8) -0.0007(8)
C33 0.0139(10) 0.0242(10) 0.0340(13) 0.0114(9) 0.0018(9) 0.0031(8)
C34 0.0204(11) 0.0260(11) 0.0300(12) 0.0067(9) 0.0085(9) 0.0063(8)
C35 0.0199(10) 0.0215(10) 0.0192(10) 0.0028(8) 0.0039(8) 0.0021(8)
C36 0.0167(10) 0.0154(9) 0.0173(10) 0.0009(7) -0.0016(7) 0.0026(7)
C37 0.0240(11) 0.0185(9) 0.0227(11) 0.0029(8) -0.0016(8) -0.0012(8)
C38 0.0307(12) 0.0191(10) 0.0314(13) 0.0019(9) -0.0082(10) -0.0049(9)
C39 0.0371(13) 0.0198(10) 0.0253(12) -0.0038(8) -0.0137(10) 0.0058(9)
C40 0.0317(12) 0.0235(10) 0.0166(10) -0.0002(8) -0.0042(9) 0.0080(9)
C41 0.0232(11) 0.0185(9) 0.0181(10) 0.0014(7) -0.0006(8) 0.0026(8)

loop_
_atom_type_symbol
_atom_type_description
_atom_type_scat_dispersion_real
_atom_type_scat_dispersion_imag
_atom_type_scat_source
C C 0.0033 0.0016 'International Tables Vol C Tables 4.2.6.8 and 6.1.1.4'
H H 0.0000 0.0000 'International Tables Vol C Tables 4.2.6.8 and 6.1.1.4'
O O 0.0106 0.0060 'International Tables Vol C Tables 4.2.6.8 and 6.1.1.4'
Si Si 0.0817 0.0704 'International Tables Vol C Tables 4.2.6.8 and 6.1.1.4'
S S 0.1246 0.1234 'International Tables Vol C Tables 4.2.6.8 and 6.1.1.4'
Co Co 0.3494 0.9721 'International Tables Vol C Tables 4.2.6.8 and 6.1.1.4'
P P 0.1023 0.0942 'International Tables Vol C Tables 4.2.6.8 and 6.1.1.4'

loop_
_geom_angle_atom_site_label_1
_geom_angle_atom_site_label_2
_geom_angle_atom_site_label_3
_geom_angle
C1 Co1 P1 96.17(6)
C1 Co1 C2 37.60(8)
C1 Co1 C19 97.60(8)
C1 Co1 C23 117.21(8)
C1 Co1 C22 155.70(8)
C1 Co1 C21 151.22(9)
C1 Co1 C20 112.76(8)
C2 Co1 P1 98.01(5)
C2 Co1 C19 103.95(8)
C2 Co1 C23 98.60(8)
C2 Co1 C22 125.69(8)
C2 Co1 C21 164.70(8)
C2 Co1 C20 137.93(8)
C19 Co1 P1 157.26(6)
C19 Co1 C23 39.41(8)
C19 Co1 C22 66.36(8)
C23 Co1 P1 142.37(6)
C22 Co1 P1 105.19(6)
C22 Co1 C23 39.04(8)
C21 Co1 P1 93.09(6)
C21 Co1 C19 66.58(8)
C21 Co1 C23 66.35(8)
C21 Co1 C22 40.27(8)
C21 Co1 C20 40.03(8)
C20 Co1 P1 118.20(6)
C20 Co1 C19 39.29(8)
C20 Co1 C23 66.11(8)
C20 Co1 C22 67.03(8)
O1 S1 O2 117.68(9)
O1 S1 C1 109.09(9)
O1 S1 C3 108.56(9)
O2 S1 C1 107.05(9)
O2 S1 C3 108.12(9)
C1 S1 C3 105.71(9)
C24 P1 Co1 116.94(7)
C24 P1 C30 99.22(9)
C24 P1 C36 102.35(9)
C30 P1 Co1 120.04(6)
C30 P1 C36 105.79(9)
C36 P1 Co1 110.45(6)
C2 Si1 C10 109.03(9)
C2 Si1 C11 104.56(8)
C2 Si1 C12 105.49(9)
C10 Si1 C11 111.16(9)
C10 Si1 C12 112.32(9)
C12 Si1 C11 113.72(9)
S1 C1 Co1 133.97(11)
C2 C1 Co1 76.09(12)
C2 C1 S1 147.35(16)
Si1 C2 Co1 140.22(10)
C1 C2 Co1 66.31(11)
C1 C2 Si1 150.78(16)
C4 C3 S1 119.55(16)
C8 C3 S1 119.57(15)
C8 C3 C4 120.75(19)
C3 C4 H4 120.3
C5 C4 C3 119.43(19)
C5 C4 H4 120.3
C4 C5 H5 119.6
C4 C5 C6 120.84(19)
C6 C5 H5 119.6
C5 C6 C7 118.75(19)
C5 C6 C9 120.3(2)
C7 C6 C9 120.9(2)
C6 C7 H7 119.5
C8 C7 C6 121.0(2)
C8 C7 H7 119.5
C3 C8 H8 120.4
C7 C8 C3 119.15(19)
C7 C8 H8 120.4
C6 C9 H9A 109.5
C6 C9 H9B 109.5
C6 C9 H9C 109.5
H9A C9 H9B 109.5
H9A C9 H9C 109.5
H9B C9 H9C 109.5
Si1 C10 H10 106.5
C13 C10 Si1 113.10(14)
C13 C10 H10 106.5
C13 C10 C14 109.13(17)
C14 C10 Si1 114.42(14)
C14 C10 H10 106.5
Si1 C11 H11 106.3
C16 C11 Si1 115.63(14)
C16 C11 H11 106.3
C15 C11 Si1 111.31(13)
C15 C11 H11 106.3
C15 C11 C16 110.29(17)
Si1 C12 H12 105.9
C17 C12 Si1 110.00(13)
C17 C12 H12 105.9
C17 C12 C18 110.73(17)
C18 C12 Si1 117.47(14)
C18 C12 H12 105.9
C10 C13 H13A 109.5
C10 C13 H13B 109.5
C10 C13 H13C 109.5
H13A C13 H13B 109.5
H13A C13 H13C 109.5
H13B C13 H13C 109.5
C10 C14 H14A 109.5
C10 C14 H14B 109.5
C10 C14 H14C 109.5
H14A C14 H14B 109.5
H14A C14 H14C 109.5
H14B C14 H14C 109.5
C11 C16 H16A 109.5
C11 C16 H16B 109.5
C11 C16 H16C 109.5
H16A C16 H16B 109.5
H16A C16 H16C 109.5
H16B C16 H16C 109.5
C11 C15 H15A 109.5
C11 C15 H15B 109.5
C11 C15 H15C 109.5
H15A C15 H15B 109.5
H15A C15 H15C 109.5
H15B C15 H15C 109.5
C12 C17 H17A 109.5
C12 C17 H17B 109.5
C12 C17 H17C 109.5
H17A C17 H17B 109.5
H17A C17 H17C 109.5
H17B C17 H17C 109.5
C12 C18 H18A 109.5
C12 C18 H18B 109.5
C12 C18 H18C 109.5
H18A C18 H18B 109.5
H18A C18 H18C 109.5
H18B C18 H18C 109.5
Co1 C19 H19 124.7
C23 C19 Co1 70.80(12)
C23 C19 H19 125.8
C20 C19 Co1 70.27(11)
C20 C19 H19 125.8
C20 C19 C23 108.41(18)
Co1 C23 H23 126.2
C19 C23 Co1 69.78(11)
C19 C23 H23 125.7
C22 C23 Co1 69.98(11)
C22 C23 C19 108.69(18)
C22 C23 H23 125.7
Co1 C22 H22 125.8
C23 C22 Co1 70.97(11)
C23 C22 H22 126.5
C23 C22 C21 106.98(19)
C21 C22 Co1 68.23(11)
C21 C22 H22 126.5
Co1 C21 H21 122.9
C22 C21 Co1 71.50(11)
C22 C21 H21 125.7
C20 C21 Co1 71.53(12)
C20 C21 C22 108.61(18)
C20 C21 H21 125.7
Co1 C20 H20 126.3
C19 C20 Co1 70.44(12)
C19 C20 C21 107.26(19)
C19 C20 H20 126.4
C21 C20 Co1 68.44(12)
C21 C20 H20 126.4
C25 C24 P1 120.57(14)
C25 C24 C29 119.12(18)
C29 C24 P1 120.31(15)
C24 C25 H25 119.8
C24 C25 C26 120.31(18)
C26 C25 H25 119.8
C25 C26 H26 120.0
C27 C26 C25 120.1(2)
C27 C26 H26 120.0
C26 C27 H27 120.0
C26 C27 C28 120.02(19)
C28 C27 H27 120.0
C27 C28 H28 120.1
C29 C28 C27 119.82(18)
C29 C28 H28 120.1
C24 C29 H29 119.7
C28 C29 C24 120.61(19)
C28 C29 H29 119.7
C31 C30 P1 116.21(15)
C35 C30 P1 124.87(15)
C35 C30 C31 118.88(18)
C30 C31 H31 119.7
C32 C31 C30 120.5(2)
C32 C31 H31 119.7
C31 C32 H32 120.0
C33 C32 C31 120.0(2)
C33 C32 H32 120.0
C32 C33 H33 120.0
C34 C33 C32 119.9(2)
C34 C33 H33 120.0
C33 C34 H34 119.8
C33 C34 C35 120.5(2)
C35 C34 H34 119.8
C30 C35 C34 120.3(2)
C30 C35 H35 119.9
C34 C35 H35 119.9
C37 C36 P1 122.84(16)
C37 C36 C41 118.42(19)
C41 C36 P1 118.50(15)
C36 C37 H37 119.7
C38 C37 C36 120.6(2)
C38 C37 H37 119.7
C37 C38 H38 119.9
C39 C38 C37 120.3(2)
C39 C38 H38 119.9
C38 C39 H39 120.1
C40 C39 C38 119.8(2)
C40 C39 H39 120.1
C39 C40 H40 120.0
C39 C40 C41 120.0(2)
C41 C40 H40 120.0
C36 C41 H41 119.6
C40 C41 C36 120.9(2)
C40 C41 H41 119.6

loop_
_geom_bond_atom_site_label_1
_geom_bond_atom_site_label_2
_geom_bond_distance
Co1 P1 2.1698(6)
Co1 C1 1.9186(18)
Co1 C2 2.0336(19)
Co1 C19 2.103(2)
Co1 C23 2.1165(19)
Co1 C22 2.1035(19)
Co1 C21 2.060(2)
Co1 C20 2.101(2)
S1 O1 1.4447(14)
S1 O2 1.4475(15)
S1 C1 1.730(2)
S1 C3 1.758(2)
P1 C24 1.835(2)
P1 C30 1.837(2)
P1 C36 1.840(2)
Si1 C2 1.867(2)
Si1 C10 1.892(2)
Si1 C11 1.8941(19)
Si1 C12 1.894(2)
C1 C2 1.278(3)
C3 C4 1.391(3)
C3 C8 1.390(3)
C4 H4 0.9500
C4 C5 1.386(3)
C5 H5 0.9500
C5 C6 1.396(3)
C6 C7 1.396(3)
C6 C9 1.507(3)
C7 H7 0.9500
C7 C8 1.389(3)
C8 H8 0.9500
C9 H9A 0.9800
C9 H9B 0.9800
C9 H9C 0.9800
C10 H10 1.0000
C10 C13 1.539(3)
C10 C14 1.540(3)
C11 H11 1.0000
C11 C16 1.542(3)
C11 C15 1.531(3)
C12 H12 1.0000
C12 C17 1.538(3)
C12 C18 1.539(3)
C13 H13A 0.9800
C13 H13B 0.9800
C13 H13C 0.9800
C14 H14A 0.9800
C14 H14B 0.9800
C14 H14C 0.9800
C16 H16A 0.9800
C16 H16B 0.9800
C16 H16C 0.9800
C15 H15A 0.9800
C15 H15B 0.9800
C15 H15C 0.9800
C17 H17A 0.9800
C17 H17B 0.9800
C17 H17C 0.9800
C18 H18A 0.9800
C18 H18B 0.9800
C18 H18C 0.9800
C19 H19 0.9500
C19 C23 1.423(3)
C19 C20 1.413(3)
C23 H23 0.9500
C23 C22 1.410(3)
C22 H22 0.9500
C22 C21 1.434(3)
C21 H21 0.9500
C21 C20 1.425(3)
C20 H20 0.9500
C24 C25 1.391(3)
C24 C29 1.396(3)
C25 H25 0.9500
C25 C26 1.397(3)
C26 H26 0.9500
C26 C27 1.383(3)
C27 H27 0.9500
C27 C28 1.393(3)
C28 H28 0.9500
C28 C29 1.389(3)
C29 H29 0.9500
C30 C31 1.402(3)
C30 C35 1.396(3)
C31 H31 0.9500
C31 C32 1.395(3)
C32 H32 0.9500
C32 C33 1.391(3)
C33 H33 0.9500
C33 C34 1.382(3)
C34 H34 0.9500
C34 C35 1.396(3)
C35 H35 0.9500
C36 C37 1.394(3)
C36 C41 1.400(3)
C37 H37 0.9500
C37 C38 1.392(3)
C38 H38 0.9500
C38 C39 1.388(4)
C39 H39 0.9500
C39 C40 1.386(3)
C40 H40 0.9500
C40 C41 1.391(3)
C41 H41 0.9500
